data_2200451
loop_
_publ_author_name
'Usman, Anwar'
'Razak, Ibrahim Abdul'
'Fun, Hoong-Kun'
'Chantrapromma, Suchada'
'Xue, Jie'
'Xu, Jian-Hua'

_publ_section_title
;
 1,5-Dichloro-3,6,6-triphenyl-3-azabicyclo[3.2.0]heptane-2,4-dione
;
_journal_issue 8
_journal_name_full 'Acta Crystallographica Section E'
_journal_page_first o792
_journal_page_last o793
_journal_paper_doi 10.1107/S1600536801012673
_journal_volume 57
_journal_year 2001
_chemical_formula_iupac 'C24 H17 Cl2 N O2'
_chemical_formula_moiety 'C24 H17 Cl2 N O2'
_chemical_formula_sum 'C24 H17 Cl2 N O2'
_chemical_formula_weight 422.29
_chemical_melting_point 433
_chemical_name_systematic
;
(1R/1S,5S/5R)-Dichloro-3,6,6-triphenyl-3-azabicyclo[3.2.0]hepta-2,4-dione
;
_space_group_IT_number 14
_symmetry_cell_setting monoclinic
_symmetry_space_group_name_Hall '-P 2yn'
_symmetry_space_group_name_H-M 'P 1 21/n 1'
_audit_creation_method SHELXL97
_cell_angle_alpha 90
_cell_angle_beta 96.9500(10)
_cell_angle_gamma 90
_cell_formula_units_Z 4
_cell_length_a 11.1302(2)
_cell_length_b 7.37310(10)
_cell_length_c 24.3816(4)
_cell_measurement_reflns_used 8192
_cell_measurement_temperature 293(2)
_cell_measurement_theta_max 28.33
_cell_measurement_theta_min 1.68
_cell_volume 1986.15(6)
_computing_cell_refinement 'SAINT (Siemens, 1996)'
_computing_data_collection 'SMART (Siemens, 1996)'
_computing_data_reduction SAINT
_computing_molecular_graphics SHELXTL
_computing_publication_material 'SHELXTL, PARST (Nardelli, 1995) and PLATON (Spek, 1990)'
_computing_structure_refinement SHELXTL
_computing_structure_solution 'SHELXTL (Sheldrick, 1997)'
_diffrn_ambient_temperature 293(2)
_diffrn_detector_area_resol_mean 8.33
_diffrn_measured_fraction_theta_full .96
_diffrn_measured_fraction_theta_max .96
_diffrn_measurement_device_type 'Siemens SMART CCD'
_diffrn_measurement_method \w
_diffrn_radiation_monochromator graphite
_diffrn_radiation_source 'fine-focus sealed tube'
_diffrn_radiation_type MoK\a
_diffrn_radiation_wavelength .71073
_diffrn_reflns_av_R_equivalents .078
_diffrn_reflns_av_sigmaI/netI .097
_diffrn_reflns_limit_h_max 14
_diffrn_reflns_limit_h_min -14
_diffrn_reflns_limit_k_max 9
_diffrn_reflns_limit_k_min -9
_diffrn_reflns_limit_l_max 32
_diffrn_reflns_limit_l_min -16
_diffrn_reflns_number 13108
_diffrn_reflns_theta_full 28.3
_diffrn_reflns_theta_max 28.30
_diffrn_reflns_theta_min 1.68
_diffrn_standards_decay_% 0
_diffrn_standards_number 0
_exptl_absorpt_coefficient_mu .348
_exptl_absorpt_correction_T_max .946
_exptl_absorpt_correction_T_min .885
_exptl_absorpt_correction_type empirical
_exptl_absorpt_process_details '(SADABS; Sheldrick, 1996)'
_exptl_crystal_colour colourless
_exptl_crystal_density_diffrn 1.412
_exptl_crystal_density_method 'not measured'
_exptl_crystal_description slab
_exptl_crystal_F_000 872
_exptl_crystal_size_max .36
_exptl_crystal_size_mid .28
_exptl_crystal_size_min .16
_refine_diff_density_max .29
_refine_diff_density_min -.25
_refine_ls_extinction_coef .0133(11)
_refine_ls_extinction_method SHELXTL
_refine_ls_goodness_of_fit_ref .83
_refine_ls_hydrogen_treatment constr
_refine_ls_matrix_type full
_refine_ls_number_parameters 263
_refine_ls_number_reflns 4726
_refine_ls_number_restraints 0
_refine_ls_restrained_S_all .83
_refine_ls_R_factor_all .064
_refine_ls_R_factor_gt .045
_refine_ls_shift/su_max <0.001
_refine_ls_shift/su_mean <0.001
_refine_ls_structure_factor_coef Fsqd
_refine_ls_weighting_details 'w = 1/\s^2^(Fo^2^)'
_refine_ls_weighting_scheme calc
_refine_ls_wR_factor_ref .102
_reflns_number_gt 3204
_reflns_number_total 4726
_reflns_threshold_expression I>2\s(I)
_cod_data_source_file ci6049.cif
_cod_data_source_block I
_cod_depositor_comments
;
The following automatic conversions were performed:

'_chemical_melting_point' value '433K' was changed to '433' - the
value should be numeric and without a unit designator.

Automatic conversion script
Id: cif_fix_values 1646 2011-03-28 12:23:43Z adriana 

The following automatic conversions were performed:

'_chemical_melting_point' value '433K' was changed to '433' - the
value should be numeric and without a unit designator.

Automatic conversion script
Id: cif_fix_values 1715 2011-07-08 13:25:40Z adriana 
;
_cod_original_sg_symbol_H-M 'P 21/n'
_cod_database_code 2200451
_cod_database_fobs_code 2200451

loop_
_symmetry_equiv_pos_as_xyz
'x, y, z'
'-x+1/2, y+1/2, -z+1/2'
'-x, -y, -z'
'x-1/2, -y-1/2, z-1/2'

loop_
_atom_site_label
_atom_site_fract_x
_atom_site_fract_y
_atom_site_fract_z
_atom_site_U_iso_or_equiv
_atom_site_adp_type
_atom_site_calc_flag
_atom_site_refinement_flags
_atom_site_occupancy
_atom_site_disorder_assembly
_atom_site_disorder_group
_atom_site_type_symbol
Cl1 .20786(4) .54966(6) .016663(18) .04380(14) Uani d . 1 . . Cl
Cl2 .45373(5) .73964(7) -.015339(19) .05394(17) Uani d . 1 . . Cl
O1 .32037(11) .36615(16) .12421(5) .0395(3) Uani d . 1 . . O
O2 .61966(11) .77172(19) .09973(6) .0551(4) Uani d . 1 . . O
N1 .48879(11) .54616(18) .12036(5) .0291(3) Uani d . 1 . . N
C1 .36735(13) .4986(2) .10735(6) .0275(3) Uani d . 1 . . C
C2 .52179(15) .7009(2) .09244(7) .0345(4) Uani d . 1 . . C
C3 .41292(15) .7604(2) .05213(7) .0319(4) Uani d . 1 . . C
C4 .34743(15) .9351(2) .06463(7) .0326(4) Uani d . 1 . . C
H4A .3033 .9909 .0322 .039 Uiso calc R 1 . . H
H4B .3991 1.0229 .0856 .039 Uiso calc R 1 . . H
C5 .26526(13) .8254(2) .10034(6) .0267(3) Uani d . 1 . . C
C6 .30869(13) .6447(2) .07008(6) .0280(3) Uani d . 1 . . C
C7 .56754(14) .4540(2) .16251(7) .0332(4) Uani d . 1 . . C
C8 .67592(17) .3810(3) .15002(9) .0482(5) Uani d . 1 . . C
H8A .6987 .3914 .1147 .058 Uiso calc R 1 . . H
C9 .7496(2) .2919(3) .19171(11) .0618(6) Uani d . 1 . . C
H9A .8216 .2392 .1840 .074 Uiso calc R 1 . . H
C10 .7173(2) .2810(3) .24394(10) .0615(6) Uani d . 1 . . C
H10A .7684 .2241 .2717 .074 Uiso calc R 1 . . H
C11 .60967(19) .3540(3) .25563(9) .0528(5) Uani d . 1 . . C
H11A .5879 .3447 .2912 .063 Uiso calc R 1 . . H
C12 .53323(17) .4414(2) .21474(7) .0397(4) Uani d . 1 . . C
H12A .4602 .4905 .2225 .048 Uiso calc R 1 . . H
C13 .13130(14) .8714(2) .09069(7) .0321(4) Uani d . 1 . . C
C14 .04081(16) .7447(3) .09422(8) .0427(4) Uani d . 1 . . C
H14A .0615 .6238 .1007 .051 Uiso calc R 1 . . H
C15 -.08057(17) .7948(4) .08825(8) .0556(6) Uani d . 1 . . C
H15A -.1402 .7078 .0908 .067 Uiso calc R 1 . . H
C16 -.11235(17) .9738(4) .07857(9) .0603(6) Uani d . 1 . . C
H16A -.1933 1.0082 .0747 .072 Uiso calc R 1 . . H
C17 -.02391(19) 1.1004(3) .07472(9) .0585(6) Uani d . 1 . . C
H17A -.0455 1.2210 .0680 .070 Uiso calc R 1 . . H
C18 .09792(16) 1.0520(3) .08063(8) .0410(4) Uani d . 1 . . C
H18A .1569 1.1398 .0779 .049 Uiso calc R 1 . . H
C19 .31106(13) .8271(2) .16239(6) .0260(3) Uani d . 1 . . C
C20 .24626(15) .7387(2) .19998(7) .0344(4) Uani d . 1 . . C
H20A .1747 .6793 .1870 .041 Uiso calc R 1 . . H
C21 .28545(17) .7370(2) .25584(7) .0408(4) Uani d . 1 . . C
H21A .2405 .6761 .2799 .049 Uiso calc R 1 . . H
C22 .39043(17) .8247(2) .27630(7) .0413(4) Uani d . 1 . . C
H22A .4170 .8233 .3140 .050 Uiso calc R 1 . . H
C23 .45572(16) .9147(2) .24018(8) .0407(4) Uani d . 1 . . C
H23A .5268 .9744 .2536 .049 Uiso calc R 1 . . H
C24 .41647(14) .9171(2) .18421(7) .0334(4) Uani d . 1 . . C
H24A .4612 .9800 .1606 .040 Uiso calc R 1 . . H

loop_
_atom_site_aniso_label
_atom_site_aniso_U_11
_atom_site_aniso_U_22
_atom_site_aniso_U_33
_atom_site_aniso_U_12
_atom_site_aniso_U_13
_atom_site_aniso_U_23
Cl1 .0482(2) .0486(3) .0314(3) -.0008(2) -.00846(18) -.00820(19)
Cl2 .0758(3) .0559(3) .0362(3) .0031(3) .0316(2) .0033(2)
O1 .0415(6) .0322(7) .0435(8) -.0095(6) -.0002(5) .0062(5)
O2 .0293(6) .0544(9) .0832(11) -.0083(6) .0130(6) .0112(7)
N1 .0276(6) .0311(7) .0289(7) .0006(6) .0047(5) -.0001(5)
C1 .0309(7) .0269(8) .0247(8) -.0014(7) .0039(6) -.0033(6)
C2 .0320(8) .0341(9) .0396(10) -.0003(7) .0134(7) .0000(7)
C3 .0378(8) .0345(9) .0260(9) .0002(7) .0143(7) .0035(7)
C4 .0379(8) .0300(9) .0314(9) .0001(7) .0101(7) .0066(7)
C5 .0270(7) .0271(8) .0266(8) -.0011(6) .0053(6) .0015(6)
C6 .0292(7) .0302(8) .0243(8) -.0026(7) .0020(6) -.0011(6)
C7 .0316(8) .0299(9) .0367(10) .0013(7) -.0017(7) -.0024(7)
C8 .0392(9) .0569(13) .0468(12) .0093(9) -.0017(8) -.0082(9)
C9 .0448(11) .0638(15) .0728(17) .0181(11) -.0093(10) -.0054(12)
C10 .0598(13) .0494(13) .0672(17) .0063(11) -.0258(11) .0068(11)
C11 .0651(13) .0469(12) .0432(12) -.0054(11) -.0067(10) .0082(9)
C12 .0434(9) .0374(10) .0377(10) .0005(8) .0024(8) .0019(8)
C13 .0292(8) .0414(10) .0254(9) .0022(7) .0025(6) -.0018(7)
C14 .0344(9) .0524(12) .0413(11) -.0053(8) .0048(7) -.0030(8)
C15 .0309(9) .0903(18) .0454(13) -.0102(11) .0036(8) -.0128(11)
C16 .0310(9) .098(2) .0495(13) .0145(12) -.0039(8) -.0077(12)
C17 .0543(12) .0658(15) .0524(14) .0275(11) -.0057(10) -.0019(10)
C18 .0394(9) .0422(10) .0402(11) .0069(9) -.0003(7) .0026(8)
C19 .0269(7) .0246(8) .0270(8) .0019(6) .0058(6) -.0010(6)
C20 .0360(8) .0389(10) .0287(9) -.0075(7) .0060(7) .0013(7)
C21 .0504(10) .0429(11) .0304(10) -.0038(9) .0100(8) .0044(8)
C22 .0553(11) .0403(10) .0268(9) .0054(9) -.0014(8) -.0049(7)
C23 .0374(9) .0424(11) .0399(11) -.0015(8) -.0053(8) -.0079(8)
C24 .0306(8) .0356(9) .0346(10) -.0053(7) .0066(7) -.0018(7)

loop_
_atom_type_symbol
_atom_type_description
_atom_type_scat_dispersion_real
_atom_type_scat_dispersion_imag
_atom_type_scat_source
C C .0033 .0016 'International Tables Vol C Tables 4.2.6.8 and 6.1.1.4'
H H .0000 .0000 'International Tables Vol C Tables 4.2.6.8 and 6.1.1.4'
N N .0061 .0033 'International Tables Vol C Tables 4.2.6.8 and 6.1.1.4'
O O .0106 .0060 'International Tables Vol C Tables 4.2.6.8 and 6.1.1.4'
Cl Cl .1484 .1585 'International Tables Vol C Tables 4.2.6.8 and 6.1.1.4'

loop_
_geom_angle_atom_site_label_1
_geom_angle_atom_site_label_2
_geom_angle_atom_site_label_3
_geom_angle
_geom_angle_publ_flag
C1 N1 C2 113.47(13) yes
C1 N1 C7 122.26(13) yes
C2 N1 C7 124.00(13) yes
O1 C1 N1 125.13(14) ?
O1 C1 C6 127.73(14) ?
N1 C1 C6 107.13(13) ?
O2 C2 N1 124.66(17) ?
O2 C2 C3 127.16(16) ?
N1 C2 C3 108.18(13) ?
C2 C3 C4 118.26(14) ?
C2 C3 C6 102.92(12) yes
C4 C3 C6 90.93(11) yes
C3 C4 C5 90.00(11) yes
C4 C5 C6 86.85(11) yes
C3 C6 C5 87.19(11) yes
C1 C6 Cl1 110.66(11) yes
C2 C3 Cl2 107.50(11) yes
C4 C3 Cl2 116.19(11) ?
C6 C3 Cl2 120.19(12) ?
C3 C4 H4A 113.6 ?
C5 C4 H4A 113.6 ?
C3 C4 H4B 113.6 ?
C5 C4 H4B 113.6 ?
H4A C4 H4B 110.9 ?
C13 C5 C4 115.32(13) ?
C19 C5 C4 113.42(13) ?
C13 C5 C6 116.94(13) ?
C19 C5 C6 111.85(12) ?
C13 C5 C19 110.67(12) ?
C1 C6 C3 106.26(12) ?
C1 C6 C5 116.33(13) ?
C3 C6 Cl1 116.36(11) ?
C5 C6 Cl1 117.71(10) ?
C12 C7 C8 121.50(16) ?
C12 C7 N1 118.68(14) ?
C8 C7 N1 119.82(16) ?
C7 C8 C9 118.3(2) ?
C7 C8 H8A 120.8 ?
C9 C8 H8A 120.8 ?
C10 C9 C8 120.7(2) ?
C10 C9 H9A 119.7 ?
C8 C9 H9A 119.7 ?
C9 C10 C11 120.30(19) ?
C9 C10 H10A 119.8 ?
C11 C10 H10A 119.8 ?
C10 C11 C12 120.4(2) ?
C10 C11 H11A 119.8 ?
C12 C11 H11A 119.8 ?
C7 C12 C11 118.77(18) ?
C7 C12 H12A 120.6 ?
C11 C12 H12A 120.6 ?
C14 C13 C18 118.32(16) ?
C14 C13 C5 123.21(16) ?
C18 C13 C5 118.39(15) ?
C13 C14 C15 121.28(19) ?
C13 C14 H14A 119.4 ?
C15 C14 H14A 119.4 ?
C16 C15 C14 119.9(2) ?
C16 C15 H15A 120.1 ?
C14 C15 H15A 120.1 ?
C17 C16 C15 119.53(18) ?
C17 C16 H16A 120.2 ?
C15 C16 H16A 120.2 ?
C16 C17 C18 121.2(2) ?
C16 C17 H17A 119.4 ?
C18 C17 H17A 119.4 ?
C17 C18 C13 119.85(18) ?
C17 C18 H18A 120.1 ?
C13 C18 H18A 120.1 ?
C20 C19 C24 116.70(15) ?
C20 C19 C5 120.46(14) ?
C24 C19 C5 122.84(13) ?
C21 C20 C19 121.76(16) ?
C21 C20 H20A 119.1 ?
C19 C20 H20A 119.1 ?
C22 C21 C20 120.49(16) ?
C22 C21 H21A 119.8 ?
C20 C21 H21A 119.8 ?
C21 C22 C23 119.02(17) ?
C21 C22 H22A 120.5 ?
C23 C22 H22A 120.5 ?
C22 C23 C24 120.61(16) ?
C22 C23 H23A 119.7 ?
C24 C23 H23A 119.7 ?
C23 C24 C19 121.40(15) ?
C23 C24 H24A 119.3 ?
C19 C24 H24A 119.3 ?

loop_
_geom_bond_atom_site_label_1
_geom_bond_atom_site_label_2
_geom_bond_site_symmetry_2
_geom_bond_distance
_geom_bond_publ_flag
Cl1 C6 . 1.7587(16) yes
Cl2 C3 . 1.7655(16) yes
O1 C1 . 1.2033(19) yes
O2 C2 . 1.202(2) yes
N1 C1 . 1.3952(19) yes
N1 C2 . 1.400(2) yes
N1 C7 . 1.438(2) yes
C1 C6 . 1.507(2) yes
C2 C3 . 1.529(2) yes
C3 C4 . 1.529(2) yes
C3 C6 . 1.545(2) yes
C4 C5 . 1.563(2) yes
C5 C6 . 1.624(2) yes
C5 C13 . 1.519(2) yes
C5 C19 . 1.537(2) yes
C7 C8 . 1.388(2) ?
C7 C12 . 1.376(2) ?
C8 C9 . 1.392(3) ?
C9 C10 . 1.367(3) ?
C10 C11 . 1.374(3) ?
C11 C12 . 1.388(3) ?
C13 C14 . 1.384(2) ?
C13 C18 . 1.396(2) ?
C14 C15 . 1.391(3) ?
C15 C16 . 1.379(3) ?
C16 C17 . 1.368(3) ?
C17 C18 . 1.393(3) ?
C19 C20 . 1.395(2) ?
C19 C24 . 1.396(2) ?
C20 C21 . 1.379(3) ?
C21 C22 . 1.375(3) ?
C22 C23 . 1.378(3) ?
C23 C24 . 1.382(3) ?
C4 H4A . .97 ?
C4 H4B . .97 ?
C8 H8A . .93 ?
C9 H9A . .93 ?
C10 H10A . .93 ?
C11 H11A . .93 ?
C12 H12A . .93 ?
C14 H14A . .93 ?
C15 H15A . .93 ?
C16 H16A . .93 ?
C17 H17A . .93 ?
C18 H18A . .93 ?
C20 H20A . .93 ?
C21 H21A . .93 ?
C22 H22A . .93 ?
C23 H23A . .93 ?
C24 H24A . .93 ?

loop_
_geom_torsion_atom_site_label_1
_geom_torsion_atom_site_label_2
_geom_torsion_atom_site_label_3
_geom_torsion_atom_site_label_4
_geom_torsion
_geom_torsion_publ_flag
C2 N1 C1 O1 176.20(16) ?
C7 N1 C1 O1 -9.6(2) ?
C2 N1 C1 C6 -4.97(18) ?
C7 N1 C1 C6 169.24(14) ?
C1 N1 C2 O2 175.54(16) ?
C7 N1 C2 O2 1.4(3) ?
C1 N1 C2 C3 -4.50(18) ?
C7 N1 C2 C3 -178.60(14) ?
O2 C2 C3 C4 -70.3(2) ?
N1 C2 C3 C4 109.72(15) ?
O2 C2 C3 C6 -168.49(17) ?
N1 C2 C3 C6 11.55(17) ?
O2 C2 C3 Cl2 63.7(2) ?
N1 C2 C3 Cl2 -116.27(12) ?
C2 C3 C4 C5 -87.73(15) ?
C6 C3 C4 C5 17.49(12) ?
Cl2 C3 C4 C5 142.12(12) ?
C3 C4 C5 C13 -135.05(14) ?
C3 C4 C5 C19 95.86(14) ?
C3 C4 C5 C6 -16.63(12) yes
O1 C1 C6 C3 -169.04(16) ?
N1 C1 C6 C3 12.17(16) ?
O1 C1 C6 C5 95.95(19) ?
N1 C1 C6 C5 -82.84(15) ?
O1 C1 C6 Cl1 -41.9(2) ?
N1 C1 C6 Cl1 139.35(11) ?
C4 C3 C6 C1 -133.45(13) ?
C2 C3 C6 C1 -14.14(16) ?
Cl2 C3 C6 C1 105.21(14) ?
C4 C3 C6 C5 -16.82(12) ?
C2 C3 C6 C5 102.49(13) ?
Cl2 C3 C6 C5 -138.15(12) ?
C4 C3 C6 Cl1 102.86(13) ?
C2 C3 C6 Cl1 -137.83(12) ?
Cl2 C3 C6 Cl1 -18.47(17) yes
C13 C5 C6 C1 -119.85(15) ?
C19 C5 C6 C1 9.24(17) ?
C4 C5 C6 C1 123.25(14) ?
C13 C5 C6 C3 133.38(14) ?
C19 C5 C6 C3 -97.53(13) ?
C4 C5 C6 C3 16.47(11) ?
C13 C5 C6 Cl1 14.93(18) ?
C19 C5 C6 Cl1 144.02(11) ?
C4 C5 C6 Cl1 -101.97(12) ?
C1 N1 C7 C12 -54.3(2) ?
C2 N1 C7 C12 119.25(18) ?
C1 N1 C7 C8 125.96(18) yes
C2 N1 C7 C8 -60.4(2) ?
C12 C7 C8 C9 .7(3) ?
N1 C7 C8 C9 -179.65(17) ?
C7 C8 C9 C10 -1.7(3) ?
C8 C9 C10 C11 1.8(3) ?
C9 C10 C11 C12 -.8(3) ?
C8 C7 C12 C11 .3(3) ?
N1 C7 C12 C11 -179.41(16) ?
C10 C11 C12 C7 -.2(3) ?
C19 C5 C13 C14 -83.26(19) ?
C4 C5 C13 C14 146.32(16) ?
C6 C5 C13 C14 46.4(2) ?
C19 C5 C13 C18 93.27(17) ?
C4 C5 C13 C18 -37.2(2) yes
C6 C5 C13 C18 -137.08(15) ?
C18 C13 C14 C15 -.3(3) ?
C5 C13 C14 C15 176.20(17) ?
C13 C14 C15 C16 .0(3) ?
C14 C15 C16 C17 .3(3) ?
C15 C16 C17 C18 -.3(3) ?
C16 C17 C18 C13 .0(3) ?
C14 C13 C18 C17 .3(3) ?
C5 C13 C18 C17 -176.37(16) ?
C13 C5 C19 C20 47.1(2) ?
C4 C5 C19 C20 178.55(14) ?
C6 C5 C19 C20 -85.18(17) yes
C13 C5 C19 C24 -131.90(16) ?
C4 C5 C19 C24 -.5(2) ?
C6 C5 C19 C24 95.79(17) ?
C24 C19 C20 C21 -1.3(2) ?
C5 C19 C20 C21 179.64(16) ?
C19 C20 C21 C22 .5(3) ?
C20 C21 C22 C23 .2(3) ?
C21 C22 C23 C24 .0(3) ?
C22 C23 C24 C19 -.9(3) ?
C20 C19 C24 C23 1.5(2) ?
C5 C19 C24 C23 -179.46(15) ?
